data_7124768
loop_
_publ_author_name
'Kim, Ajeong'
'Ali, Rashid'
'Park, Seok Ho'
'Kim, Yong-Hoon'
'Park, Jung Su'

_publ_section_title
;
 Probing and evaluating anion-\p interaction in meso-dinitrophenyl
 functionalized calix[4]pyrrole isomers.
;
_journal_issue 74
_journal_name_full 'Chemical communications (Cambridge, England)'
_journal_page_first 11139
_journal_page_last 11142
_journal_paper_doi 10.1039/c6cc04562f
_journal_volume 52
_journal_year 2016
_chemical_formula_sum 'C58 H60 Cl6 N10 O14'
_chemical_formula_weight 1333.86
_chemical_name_common DNP-Calix[4]pyrrole-TEAHCO3
_chemical_name_systematic
; 
Cis-dinitrophenyl-calix[4]pyrrole-tetraethylammonium hydrogencarbonate 
;
_space_group_IT_number 2
_space_group_name_Hall '-P 1'
_space_group_name_H-M_alt 'P -1'
_symmetry_cell_setting triclinic
_symmetry_space_group_name_H-M 'P -1'
_atom_sites_solution_hydrogens geom
_atom_sites_solution_primary direct
_atom_sites_solution_secondary difmap
_audit_creation_method SHELXL-97
_audit_update_record
;
2016-05-26 deposited with the CCDC.
2016-08-15 downloaded from the CCDC.
;
_cell_angle_alpha 101.011(8)
_cell_angle_beta 98.751(9)
_cell_angle_gamma 91.381(11)
_cell_formula_units_Z 2
_cell_length_a 11.224(6)
_cell_length_b 13.636(8)
_cell_length_c 22.374(13)
_cell_measurement_reflns_used 7745
_cell_measurement_temperature 123(2)
_cell_measurement_theta_max 27.4855
_cell_measurement_theta_min 0.9392
_cell_volume 3317(3)
_computing_cell_refinement 'CrystalClear (Rigaku Inc., 2008)'
_computing_data_collection 'CrystalClear (Rigaku Inc., 2008)'
_computing_data_reduction 'CrystalClear (Rigaku Inc., 2008)'
_computing_molecular_graphics 'XL SHELXTL/PC, Siemens Analytical'
_computing_structure_refinement 'SHELXL-97 (Sheldrick, 2008)'
_computing_structure_solution 'SHELXS-97 (Sheldrick, 2008)'
_diffrn_ambient_temperature 123(2)
_diffrn_measured_fraction_theta_full 0.978
_diffrn_measured_fraction_theta_max 0.978
_diffrn_measurement_device_type 'Rigaku AFC-12 with Saturn 724+ CCD'
_diffrn_measurement_method \w-scans
_diffrn_radiation_monochromator graphite
_diffrn_radiation_source 'fine-focus sealed tube'
_diffrn_radiation_type MoK\a
_diffrn_radiation_wavelength 0.71075
_diffrn_reflns_av_R_equivalents 0.0483
_diffrn_reflns_av_sigmaI/netI 0.0479
_diffrn_reflns_limit_h_max 13
_diffrn_reflns_limit_h_min -13
_diffrn_reflns_limit_k_max 16
_diffrn_reflns_limit_k_min -16
_diffrn_reflns_limit_l_max 26
_diffrn_reflns_limit_l_min -26
_diffrn_reflns_number 41120
_diffrn_reflns_theta_full 25.00
_diffrn_reflns_theta_max 25.00
_diffrn_reflns_theta_min 2.32
_exptl_absorpt_coefficient_mu 0.327
_exptl_absorpt_correction_T_max 0.9838
_exptl_absorpt_correction_T_min 0.9649
_exptl_absorpt_correction_type multi-scan
_exptl_absorpt_process_details
;
Abscor. T. Higashi (2001).  The Rigaku Corporation, Tokyo, Japan.
;
_exptl_crystal_colour Orange
_exptl_crystal_density_diffrn 1.335
_exptl_crystal_density_method 'not measured'
_exptl_crystal_description Prism
_exptl_crystal_F_000 1384
_exptl_crystal_size_max 0.11
_exptl_crystal_size_mid 0.05
_exptl_crystal_size_min 0.05
_refine_diff_density_max 1.341
_refine_diff_density_min -1.047
_refine_diff_density_rms 0.095
_refine_ls_extinction_method none
_refine_ls_goodness_of_fit_ref 1.354
_refine_ls_hydrogen_treatment constr
_refine_ls_matrix_type full
_refine_ls_number_parameters 842
_refine_ls_number_reflns 11463
_refine_ls_number_restraints 19
_refine_ls_restrained_S_all 1.365
_refine_ls_R_factor_all 0.1301
_refine_ls_R_factor_gt 0.1123
_refine_ls_shift/su_max 0.001
_refine_ls_shift/su_mean 0.000
_refine_ls_structure_factor_coef Fsqd
_refine_ls_weighting_details 'calc w=1/[\s^2^(Fo^2^)+(0.0800P)^2^+4.6819P] where P=(Fo^2^+2Fc^2^)/3'
_refine_ls_weighting_scheme calc
_refine_ls_wR_factor_gt 0.2536
_refine_ls_wR_factor_ref 0.2644
_reflns_number_gt 9316
_reflns_number_total 11463
_reflns_threshold_expression >2sigma(I)
_cod_data_source_file c6cc04562f2.cif
_cod_data_source_block TBAHCO3-DNPC4P
_cod_depositor_comments
;
The following automatic conversions were performed:

data item '_exptl_absorpt_correction_type' value 'Multi-scan' was
changed to 'multi-scan' in accordance with the
/home/saulius/struct/COD-crude-data/automatic-downloads/DataCite-retrospective/RSC/depositions/lib/dictionaries/cif_core.dic
dictionary named 'cif_core.dic' version 2.4.2 last updated on
2011-04-26.

data item '_refine_ls_hydrogen_treatment' value 'Constr' was changed
to 'constr' in accordance with the
/home/saulius/struct/COD-crude-data/automatic-downloads/DataCite-retrospective/RSC/depositions/lib/dictionaries/cif_core.dic
dictionary named 'cif_core.dic' version 2.4.2 last updated on
2011-04-26.

data item '_symmetry_cell_setting' value 'Triclinic' was changed to
'triclinic' in accordance with the
/home/saulius/struct/COD-crude-data/automatic-downloads/DataCite-retrospective/RSC/depositions/lib/dictionaries/cif_core.dic
dictionary named 'cif_core.dic' version 2.4.2 last updated on
2011-04-26.

Automatic conversion script
Id: cif_fix_values 6909 2019-04-08 15:41:33Z antanas 
;
_cod_original_sg_symbol_H-M P-1
_cod_database_code 7124768

loop_
_symmetry_equiv_pos_as_xyz
'x, y, z'
'-x, -y, -z'

loop_
_atom_site_label
_atom_site_type_symbol
_atom_site_fract_x
_atom_site_fract_y
_atom_site_fract_z
_atom_site_U_iso_or_equiv
_atom_site_adp_type
_atom_site_occupancy
_atom_site_symmetry_multiplicity
_atom_site_calc_flag
_atom_site_refinement_flags
_atom_site_disorder_group
C1 C 0.8230(4) 0.8420(3) 0.6152(2) 0.0303(9) Uani 1 1 d . .
C2 C 0.8903(4) 0.9088(3) 0.5945(2) 0.0325(10) Uani 1 1 d . .
H2 H 0.9353 0.8939 0.5615 0.039 Uiso 1 1 calc R .
C3 C 0.8811(4) 1.0054(3) 0.6311(2) 0.0311(10) Uani 1 1 d . .
H3 H 0.9195 1.0660 0.6270 0.037 Uiso 1 1 calc R .
C4 C 0.8079(4) 0.9954(3) 0.6729(2) 0.0271(9) Uani 1 1 d . .
C5 C 0.7748(4) 1.0714(3) 0.7268(2) 0.0298(9) Uani 1 1 d . .
C6 C 0.8177(4) 1.0353(3) 0.7882(2) 0.0363(10) Uani 1 1 d . .
H6A H 0.8009 1.0855 0.8231 0.054 Uiso 1 1 calc R .
H6B H 0.9046 1.0259 0.7925 0.054 Uiso 1 1 calc R .
H6C H 0.7745 0.9717 0.7877 0.054 Uiso 1 1 calc R .
C7 C 0.8411(4) 1.1723(3) 0.7299(2) 0.0372(11) Uani 1 1 d . .
H7A H 0.8174 1.1953 0.6911 0.056 Uiso 1 1 calc R .
H7B H 0.9285 1.1646 0.7365 0.056 Uiso 1 1 calc R .
H7C H 0.8200 1.2215 0.7642 0.056 Uiso 1 1 calc R .
C8 C 0.6404(4) 1.0862(3) 0.72047(19) 0.0272(9) Uani 1 1 d . .
C9 C 0.5753(4) 1.1690(3) 0.7133(2) 0.0369(11) Uani 1 1 d . .
H9 H 0.6077 1.2319 0.7092 0.044 Uiso 1 1 calc R .
C10 C 0.4518(4) 1.1438(3) 0.7130(2) 0.0393(11) Uani 1 1 d . .
H10 H 0.3871 1.1870 0.7091 0.047 Uiso 1 1 calc R .
C11 C 0.4428(4) 1.0458(3) 0.7195(2) 0.0333(10) Uani 1 1 d . .
C12 C 0.3326(4) 0.9788(3) 0.7215(2) 0.0373(11) Uani 1 1 d . .
C13 C 0.2240(4) 1.0457(4) 0.7321(3) 0.0538(15) Uani 1 1 d . .
H13A H 0.2025 1.0783 0.6968 0.081 Uiso 1 1 calc R .
H13B H 0.2465 1.0968 0.7697 0.081 Uiso 1 1 calc R .
H13C H 0.1546 1.0041 0.7364 0.081 Uiso 1 1 calc R .
C14 C 0.3557(4) 0.9218(3) 0.7740(2) 0.0359(11) Uani 1 1 d . .
C15 C 0.4365(4) 0.9598(3) 0.8282(2) 0.0400(11) Uani 1 1 d . .
H15 H 0.4786 1.0229 0.8332 0.048 Uiso 1 1 calc R .
C16 C 0.4543(5) 0.9047(4) 0.8744(3) 0.0463(12) Uani 1 1 d . .
C17 C 0.3980(5) 0.8106(4) 0.8701(3) 0.0466(12) Uani 1 1 d . .
H17 H 0.4132 0.7732 0.9019 0.056 Uiso 1 1 calc R .
C18 C 0.3192(5) 0.7759(4) 0.8167(3) 0.0464(13) Uani 1 1 d . .
C19 C 0.2955(4) 0.8292(4) 0.7699(3) 0.0418(12) Uani 1 1 d . .
H19 H 0.2376 0.8026 0.7345 0.050 Uiso 1 1 calc R .
C20 C 0.2990(4) 0.9044(3) 0.6612(2) 0.0348(10) Uani 1 1 d . .
C21 C 0.2011(4) 0.8976(3) 0.6154(2) 0.0409(12) Uani 1 1 d . .
H21 H 0.1399 0.9443 0.6133 0.049 Uiso 1 1 calc R .
C22 C 0.2075(4) 0.8082(3) 0.5717(2) 0.0370(11) Uani 1 1 d . .
H22 H 0.1520 0.7850 0.5348 0.044 Uiso 1 1 calc R .
C23 C 0.3085(4) 0.7610(3) 0.5923(2) 0.0306(9) Uani 1 1 d . .
C24 C 0.3537(4) 0.6581(3) 0.5682(2) 0.0316(10) Uani 1 1 d . .
C25 C 0.3628(4) 0.5959(3) 0.6194(2) 0.0366(10) Uani 1 1 d . .
H25A H 0.3899 0.5295 0.6038 0.055 Uiso 1 1 calc R .
H25B H 0.2834 0.5891 0.6318 0.055 Uiso 1 1 calc R .
H25C H 0.4208 0.6298 0.6550 0.055 Uiso 1 1 calc R .
C26 C 0.2629(4) 0.6047(4) 0.5128(2) 0.0408(11) Uani 1 1 d . .
H26A H 0.2571 0.6436 0.4800 0.061 Uiso 1 1 calc R .
H26B H 0.1836 0.5982 0.5253 0.061 Uiso 1 1 calc R .
H26C H 0.2899 0.5380 0.4976 0.061 Uiso 1 1 calc R .
C27 C 0.4762(4) 0.6676(3) 0.5481(2) 0.0292(9) Uani 1 1 d . .
C28 C 0.5116(4) 0.6407(3) 0.4913(2) 0.0335(10) Uani 1 1 d . .
H28 H 0.4601 0.6144 0.4536 0.040 Uiso 1 1 calc R .
C29 C 0.6386(4) 0.6594(3) 0.4990(2) 0.0326(10) Uani 1 1 d . .
H29 H 0.6873 0.6474 0.4674 0.039 Uiso 1 1 calc R .
C30 C 0.6785(4) 0.6984(3) 0.5610(2) 0.0292(9) Uani 1 1 d . .
C31 C 0.8048(4) 0.7285(3) 0.5964(2) 0.0313(10) Uani 1 1 d . .
C32 C 0.8979(4) 0.6889(3) 0.5545(2) 0.0382(11) Uani 1 1 d . .
H32A H 0.8864 0.6160 0.5420 0.057 Uiso 1 1 calc R .
H32B H 0.9797 0.7067 0.5771 0.057 Uiso 1 1 calc R .
H32C H 0.8865 0.7190 0.5177 0.057 Uiso 1 1 calc R .
C33 C 0.8260(4) 0.6804(3) 0.6538(2) 0.0305(9) Uani 1 1 d . .
C34 C 0.9029(4) 0.7280(3) 0.7074(2) 0.0329(10) Uani 1 1 d . .
H34 H 0.9440 0.7903 0.7087 0.039 Uiso 1 1 calc R .
C35 C 0.9181(4) 0.6830(3) 0.7584(2) 0.0374(11) Uani 1 1 d . .
C36 C 0.8640(4) 0.5909(3) 0.7595(2) 0.0390(11) Uani 1 1 d . .
H36 H 0.8747 0.5617 0.7951 0.047 Uiso 1 1 calc R .
C37 C 0.7930(4) 0.5449(3) 0.7045(2) 0.0358(10) Uani 1 1 d . .
C38 C 0.7726(4) 0.5868(3) 0.6528(2) 0.0332(10) Uani 1 1 d . .
H38 H 0.7223 0.5519 0.6166 0.040 Uiso 1 1 calc R .
N1 N 0.7710(3) 0.8955(2) 0.66298(17) 0.0283(8) Uani 1 1 d . .
H1 H 0.7220 0.8696 0.6837 0.034 Uiso 1 1 calc R .
N2 N 0.5784(3) 0.7037(2) 0.59048(17) 0.0274(8) Uani 1 1 d . .
H2A H 0.5795 0.7266 0.6301 0.033 Uiso 1 1 calc R .
N3 N 0.3645(3) 0.8214(2) 0.64638(17) 0.0291(8) Uani 1 1 d . .
H3A H 0.4324 0.8088 0.6683 0.035 Uiso 1 1 calc R .
N4 N 0.5577(3) 1.0107(2) 0.72360(16) 0.0274(8) Uani 1 1 d . .
H4 H 0.5757 0.9496 0.7276 0.033 Uiso 1 1 calc R .
N5 N 0.5424(5) 0.9452(4) 0.9301(2) 0.0620(13) Uani 1 1 d . .
N6 N 0.2600(5) 0.6730(4) 0.8054(3) 0.0575(13) Uani 1 1 d . .
N7 N 0.9929(4) 0.7360(3) 0.8160(2) 0.0498(11) Uani 1 1 d . .
N8 N 0.7338(4) 0.4459(3) 0.7027(2) 0.0466(10) Uani 1 1 d . .
O1 O 0.1977(4) 0.6402(3) 0.7559(2) 0.0637(11) Uani 1 1 d . .
O2 O 0.2822(5) 0.6268(4) 0.8474(3) 0.0843(15) Uani 1 1 d . .
O3 O 0.5487(5) 0.9004(4) 0.9735(2) 0.0840(15) Uani 1 1 d . .
O4 O 0.6040(4) 1.0202(3) 0.9303(2) 0.0709(12) Uani 1 1 d . .
O5 O 0.6716(5) 0.4042(3) 0.6546(2) 0.0773(14) Uani 1 1 d . .
O6 O 0.7496(4) 0.4109(3) 0.74950(18) 0.0543(10) Uani 1 1 d . .
O7 O 1.0091(5) 0.6958(3) 0.8597(2) 0.0778(14) Uani 1 1 d . .
O8 O 1.0369(3) 0.8207(3) 0.81613(18) 0.0520(9) Uani 1 1 d . .
C39 C 0.6224(4) 0.7694(3) 0.7673(2) 0.0313(10) Uani 1 1 d . .
O9 O 0.5976(2) 0.8021(2) 0.71779(14) 0.0301(7) Uani 1 1 d . .
O10 O 0.5634(3) 0.6832(2) 0.76820(15) 0.0386(8) Uani 1 1 d . .
H10A H 0.5847 0.6666 0.8024 0.058 Uiso 1 1 calc R .
O11 O 0.6966(3) 0.8111(2) 0.81350(15) 0.0428(8) Uani 1 1 d . .
C40 C 0.6621(6) 0.6829(4) 0.9247(3) 0.0588(15) Uani 1 1 d . .
O12 O 0.5898(4) 0.6456(3) 0.8772(2) 0.0731(13) Uani 1 1 d . .
O13 O 0.7408(4) 0.7574(3) 0.9216(2) 0.0728(13) Uani 1 1 d . .
H13 H 0.7281 0.7711 0.8862 0.109 Uiso 1 1 calc R .
O14 O 0.6711(5) 0.6530(4) 0.9750(2) 0.0778(13) Uani 1 1 d . .
N9 N 0.4429(6) 0.6495(4) 0.1053(3) 0.0803(18) Uani 1 1 d . .
C41 C 0.3198(6) 0.6565(5) 0.1255(3) 0.0647(16) Uani 1 1 d . .
H41A H 0.3314 0.6800 0.1708 0.078 Uiso 1 1 calc R .
H41B H 0.2756 0.7076 0.1064 0.078 Uiso 1 1 calc R .
C42 C 0.2421(7) 0.5594(6) 0.1091(3) 0.081(2) Uani 1 1 d . .
H42A H 0.2371 0.5314 0.0650 0.122 Uiso 1 1 calc R .
H42B H 0.1609 0.5726 0.1185 0.122 Uiso 1 1 calc R .
H42C H 0.2782 0.5116 0.1332 0.122 Uiso 1 1 calc R .
C43 C 0.5200(7) 0.5739(5) 0.1340(4) 0.083(2) Uani 1 1 d . .
H43A H 0.4794 0.5066 0.1185 0.099 Uiso 1 1 calc R .
H43B H 0.5984 0.5730 0.1188 0.099 Uiso 1 1 calc R .
C44 C 0.5448(7) 0.5911(5) 0.2027(4) 0.086(2) Uani 1 1 d . .
H44A H 0.5868 0.6568 0.2189 0.129 Uiso 1 1 calc R .
H44B H 0.5955 0.5390 0.2156 0.129 Uiso 1 1 calc R .
H44C H 0.4684 0.5889 0.2186 0.129 Uiso 1 1 calc R .
C45 C 0.4988(8) 0.7544(5) 0.1244(3) 0.081(2) Uani 1 1 d . .
H45A H 0.4983 0.7776 0.1691 0.098 Uiso 1 1 calc R .
H45B H 0.4483 0.7987 0.1022 0.098 Uiso 1 1 calc R .
C46 C 0.6283(9) 0.7649(6) 0.1119(4) 0.104(3) Uani 1 1 d . .
H46A H 0.6793 0.7216 0.1340 0.156 Uiso 1 1 calc R .
H46B H 0.6590 0.8346 0.1263 0.156 Uiso 1 1 calc R .
H46C H 0.6294 0.7451 0.0676 0.156 Uiso 1 1 calc R .
C47 C 0.4274(12) 0.6137(7) 0.0353(4) 0.124(4) Uani 1 1 d . .
H47A H 0.5085 0.6085 0.0232 0.149 Uiso 1 1 calc R .
H47B H 0.3877 0.5456 0.0249 0.149 Uiso 1 1 calc R .
C48 C 0.3589(14) 0.6753(8) -0.0010(4) 0.150(6) Uani 1 1 d . .
H48A H 0.2746 0.6729 0.0056 0.225 Uiso 1 1 calc R .
H48B H 0.3627 0.6506 -0.0448 0.225 Uiso 1 1 calc R .
H48C H 0.3926 0.7445 0.0113 0.225 Uiso 1 1 calc R .
C1E C 0.8721(5) 0.5882(5) 0.3235(3) 0.0564(14) Uani 1 1 d . .
H1E H 0.8223 0.5250 0.3046 0.068 Uiso 1 1 calc R .
Cl1 Cl 0.7744(2) 0.67591(19) 0.35383(10) 0.1044(8) Uani 1 1 d . .
Cl2 Cl 0.9330(2) 0.62720(15) 0.26476(11) 0.0951(7) Uani 1 1 d . .
Cl3 Cl 0.9756(3) 0.5622(3) 0.38320(12) 0.1438(13) Uani 1 1 d . .
C2E C 0.8980(9) 0.6393(7) 0.0598(4) 0.104(3) Uani 1 1 d . .
H2E H 0.8214 0.6665 0.0421 0.125 Uiso 1 1 calc R .
Cl4 Cl 0.9839(3) 0.6198(3) 0.00266(13) 0.1397(11) Uani 1 1 d . .
Cl5 Cl 0.8546(2) 0.53364(17) 0.08889(10) 0.0944(6) Uani 1 1 d . .
Cl6 Cl 0.9666(2) 0.73314(19) 0.12316(10) 0.1054(8) Uani 1 1 d . .
N10 N 0.5000 1.0000 0.5000 0.0336(12) Uani 1 2 d SD .
C1A C 0.5968(7) 0.9257(6) 0.5138(4) 0.036(2) Uani 0.50 1 d PD 1
C1B C 0.5688(8) 0.9868(6) 0.4423(4) 0.036(2) Uani 0.50 1 d PD 2
C2A C 0.6686(5) 0.9061(5) 0.4539(3) 0.0681(18) Uani 1 1 d D .
C3A C 0.4127(8) 0.9608(6) 0.4416(4) 0.036(2) Uani 0.50 1 d PD 1
C3B C 0.4445(8) 0.8993(6) 0.5051(4) 0.038(2) Uani 0.50 1 d PD 2
C4A C 0.3530(5) 0.8530(4) 0.4428(3) 0.0517(14) Uani 1 1 d D .
N10A N 0.0000 1.0000 0.0000 0.075(2) Uani 1 2 d SD .
C1C C 0.1048(11) 0.9810(10) 0.0457(6) 0.068(3) Uani 0.50 1 d PD 1
C2C C -0.0199(12) 1.1167(9) 0.0307(7) 0.074(4) Uani 0.50 1 d PD 1
C1D C -0.0244(11) 0.9975(11) 0.0636(5) 0.067(3) Uani 0.50 1 d PD 2
C2D C 0.1221(11) 1.0485(12) -0.0020(8) 0.087(5) Uani 0.50 1 d PD 2
C3C C -0.1569(8) 0.9535(7) 0.0647(4) 0.100(3) Uani 1 1 d D .
C4C C 0.1351(9) 0.8636(11) 0.0188(7) 0.167(6) Uani 1 1 d D .

loop_
_atom_site_aniso_label
_atom_site_aniso_U_11
_atom_site_aniso_U_22
_atom_site_aniso_U_33
_atom_site_aniso_U_23
_atom_site_aniso_U_13
_atom_site_aniso_U_12
C1 0.022(2) 0.025(2) 0.042(3) 0.0009(18) 0.0043(18) 0.0009(17)
C2 0.022(2) 0.027(2) 0.047(3) 0.0066(19) 0.0040(19) -0.0026(17)
C3 0.021(2) 0.025(2) 0.046(3) 0.0114(19) -0.0032(18) -0.0051(17)
C4 0.022(2) 0.0162(19) 0.039(2) 0.0058(17) -0.0078(17) -0.0025(15)
C5 0.026(2) 0.022(2) 0.039(2) 0.0060(17) -0.0016(18) -0.0034(17)
C6 0.035(2) 0.028(2) 0.041(3) 0.0052(19) -0.008(2) -0.0016(19)
C7 0.034(2) 0.022(2) 0.050(3) 0.0016(19) -0.003(2) -0.0076(18)
C8 0.026(2) 0.020(2) 0.033(2) 0.0029(16) -0.0019(17) -0.0022(16)
C9 0.037(2) 0.020(2) 0.048(3) 0.0026(19) -0.004(2) -0.0020(18)
C10 0.033(2) 0.025(2) 0.057(3) 0.004(2) 0.001(2) 0.0067(19)
C11 0.023(2) 0.024(2) 0.047(3) -0.0010(19) -0.0008(19) -0.0003(17)
C12 0.023(2) 0.026(2) 0.058(3) -0.002(2) 0.002(2) 0.0034(18)
C13 0.023(2) 0.039(3) 0.088(4) -0.013(3) 0.005(2) 0.006(2)
C14 0.026(2) 0.029(2) 0.050(3) -0.003(2) 0.012(2) -0.0007(18)
C15 0.033(2) 0.030(2) 0.052(3) -0.003(2) 0.008(2) -0.0030(19)
C16 0.040(3) 0.044(3) 0.050(3) -0.007(2) 0.011(2) 0.001(2)
C17 0.046(3) 0.043(3) 0.055(3) 0.008(2) 0.023(3) 0.004(2)
C18 0.038(3) 0.037(3) 0.066(4) 0.004(2) 0.023(3) -0.005(2)
C19 0.032(2) 0.035(3) 0.057(3) -0.001(2) 0.015(2) -0.003(2)
C20 0.022(2) 0.025(2) 0.054(3) 0.004(2) 0.000(2) -0.0024(17)
C21 0.022(2) 0.031(2) 0.065(3) 0.004(2) -0.003(2) 0.0004(18)
C22 0.022(2) 0.033(2) 0.051(3) 0.003(2) -0.003(2) -0.0075(18)
C23 0.024(2) 0.024(2) 0.041(3) 0.0033(18) 0.0021(18) -0.0033(17)
C24 0.027(2) 0.024(2) 0.039(2) -0.0008(18) -0.0003(19) -0.0050(17)
C25 0.034(2) 0.027(2) 0.047(3) 0.002(2) 0.011(2) -0.0059(19)
C26 0.031(2) 0.037(3) 0.046(3) -0.004(2) -0.001(2) -0.008(2)
C27 0.027(2) 0.019(2) 0.039(2) 0.0021(17) 0.0013(18) -0.0008(16)
C28 0.036(2) 0.025(2) 0.036(2) 0.0023(18) -0.0001(19) -0.0016(18)
C29 0.039(2) 0.022(2) 0.037(2) 0.0031(18) 0.011(2) -0.0003(18)
C30 0.024(2) 0.0184(19) 0.045(3) 0.0053(18) 0.0069(19) -0.0020(16)
C31 0.025(2) 0.020(2) 0.047(3) 0.0032(18) 0.0036(19) -0.0017(17)
C32 0.033(2) 0.027(2) 0.054(3) 0.002(2) 0.014(2) -0.0029(19)
C33 0.022(2) 0.023(2) 0.047(3) 0.0051(18) 0.0074(19) 0.0034(16)
C34 0.021(2) 0.024(2) 0.052(3) 0.0035(19) 0.0036(19) 0.0024(17)
C35 0.028(2) 0.032(2) 0.047(3) 0.001(2) -0.003(2) 0.0061(19)
C36 0.035(2) 0.028(2) 0.054(3) 0.010(2) 0.007(2) 0.008(2)
C37 0.035(2) 0.020(2) 0.051(3) 0.0041(19) 0.008(2) 0.0042(18)
C38 0.028(2) 0.021(2) 0.048(3) 0.0005(19) 0.0056(19) 0.0019(17)
N1 0.0204(17) 0.0198(17) 0.042(2) 0.0056(15) -0.0012(15) -0.0028(13)
N2 0.0253(18) 0.0195(16) 0.036(2) 0.0019(14) 0.0055(15) -0.0036(14)
N3 0.0213(17) 0.0217(17) 0.040(2) 0.0026(15) -0.0020(15) -0.0003(14)
N4 0.0214(17) 0.0192(17) 0.038(2) 0.0023(14) -0.0007(15) 0.0006(13)
N5 0.061(3) 0.052(3) 0.062(3) -0.004(3) -0.003(3) 0.003(3)
N6 0.063(3) 0.042(3) 0.073(4) 0.013(3) 0.027(3) -0.006(2)
N7 0.038(2) 0.045(3) 0.058(3) 0.002(2) -0.009(2) 0.003(2)
N8 0.057(3) 0.027(2) 0.058(3) 0.012(2) 0.010(2) -0.0048(19)
O1 0.066(3) 0.045(2) 0.076(3) -0.001(2) 0.017(2) -0.018(2)
O2 0.091(4) 0.072(3) 0.092(4) 0.026(3) 0.012(3) -0.028(3)
O3 0.114(4) 0.063(3) 0.064(3) 0.012(2) -0.019(3) 0.005(3)
O4 0.064(3) 0.064(3) 0.070(3) 0.000(2) -0.014(2) -0.018(2)
O5 0.115(4) 0.046(2) 0.061(3) 0.012(2) -0.012(3) -0.044(2)
O6 0.071(3) 0.0351(19) 0.059(2) 0.0163(18) 0.012(2) -0.0048(18)
O7 0.099(4) 0.062(3) 0.059(3) 0.015(2) -0.032(2) -0.002(2)
O8 0.0355(19) 0.047(2) 0.063(2) -0.0052(18) -0.0007(17) -0.0074(16)
C39 0.026(2) 0.026(2) 0.041(3) 0.0011(19) 0.0100(19) 0.0014(17)
O9 0.0265(15) 0.0249(15) 0.0393(17) 0.0087(13) 0.0033(13) 0.0010(12)
O10 0.0413(18) 0.0340(17) 0.0412(18) 0.0136(14) 0.0025(15) -0.0055(14)
O11 0.0413(19) 0.0400(18) 0.0426(19) 0.0069(15) -0.0041(15) -0.0094(15)
C40 0.072(4) 0.052(3) 0.049(3) 0.007(3) 0.005(3) -0.003(3)
O12 0.087(3) 0.069(3) 0.057(3) 0.023(2) -0.015(2) -0.026(2)
O13 0.088(3) 0.063(3) 0.058(3) 0.014(2) -0.015(2) -0.027(2)
O14 0.107(4) 0.078(3) 0.048(3) 0.017(2) 0.006(2) -0.002(3)
N9 0.119(5) 0.056(3) 0.065(4) -0.005(3) 0.036(3) -0.013(3)
C41 0.073(4) 0.068(4) 0.055(4) 0.010(3) 0.016(3) 0.019(3)
C42 0.079(5) 0.094(5) 0.061(4) -0.005(4) 0.007(4) -0.008(4)
C43 0.070(4) 0.037(3) 0.137(7) -0.010(4) 0.038(5) -0.005(3)
C44 0.084(5) 0.056(4) 0.113(7) 0.011(4) 0.006(5) 0.009(4)
C45 0.130(7) 0.051(4) 0.059(4) -0.008(3) 0.030(4) -0.019(4)
C46 0.152(8) 0.065(5) 0.089(6) -0.021(4) 0.056(6) -0.040(5)
C47 0.211(12) 0.080(6) 0.074(6) -0.028(5) 0.064(7) -0.064(7)
C48 0.290(16) 0.095(7) 0.050(5) -0.001(5) 0.016(7) -0.091(9)
C1E 0.058(3) 0.058(3) 0.058(4) 0.022(3) 0.012(3) 0.002(3)
Cl1 0.1165(16) 0.1340(18) 0.0889(14) 0.0528(13) 0.0476(12) 0.0837(15)
Cl2 0.1158(16) 0.0792(12) 0.1076(16) 0.0281(11) 0.0614(13) -0.0011(11)
Cl3 0.121(2) 0.225(3) 0.0919(16) 0.0371(18) 0.0132(14) 0.113(2)
C2E 0.116(7) 0.124(7) 0.064(5) 0.022(5) -0.005(5) -0.049(6)
Cl4 0.135(2) 0.175(3) 0.1016(18) 0.0185(18) 0.0161(16) -0.056(2)
Cl5 0.0962(15) 0.0997(15) 0.0828(13) 0.0194(11) 0.0032(11) -0.0250(12)
Cl6 0.1094(17) 0.1121(17) 0.0806(13) 0.0144(12) -0.0157(12) -0.0404(14)
N10 0.034(3) 0.022(3) 0.041(3) 0.010(2) -0.008(2) -0.004(2)
C1A 0.031(5) 0.027(4) 0.050(6) 0.013(4) 0.000(4) 0.007(4)
C1B 0.041(5) 0.031(5) 0.036(5) 0.010(4) 0.002(4) 0.005(4)
C2A 0.049(3) 0.053(4) 0.095(5) -0.007(3) 0.017(3) 0.015(3)
C3A 0.039(5) 0.024(4) 0.038(5) 0.006(4) -0.014(4) -0.006(4)
C3B 0.043(5) 0.019(4) 0.047(6) 0.006(4) -0.006(4) -0.014(4)
C4A 0.051(3) 0.036(3) 0.057(3) 0.000(2) -0.010(3) -0.020(2)
N10A 0.043(4) 0.119(7) 0.053(4) 0.007(4) -0.004(3) -0.038(4)
C1C 0.058(8) 0.078(9) 0.065(8) 0.027(7) -0.007(6) -0.011(7)
C2C 0.064(8) 0.068(8) 0.074(9) -0.014(7) -0.002(7) -0.011(7)
C1D 0.073(8) 0.085(9) 0.034(6) -0.004(6) 0.005(6) -0.005(7)
C2D 0.057(8) 0.085(10) 0.110(12) 0.017(9) -0.006(8) -0.042(7)
C3C 0.101(6) 0.110(7) 0.093(6) 0.015(5) 0.042(5) -0.029(5)
C4C 0.073(6) 0.216(14) 0.243(15) 0.154(13) -0.012(8) 0.005(7)

loop_
_atom_type_symbol
_atom_type_description
_atom_type_scat_dispersion_real
_atom_type_scat_dispersion_imag
_atom_type_scat_source
C C 0.0033 0.0016 'International Tables Vol C Tables 4.2.6.8 and 6.1.1.4'
H H 0.0000 0.0000 'International Tables Vol C Tables 4.2.6.8 and 6.1.1.4'
N N 0.0061 0.0033 'International Tables Vol C Tables 4.2.6.8 and 6.1.1.4'
O O 0.0106 0.0060 'International Tables Vol C Tables 4.2.6.8 and 6.1.1.4'
Cl Cl 0.1484 0.1585 'International Tables Vol C Tables 4.2.6.8 and 6.1.1.4'

loop_
_geom_angle_atom_site_label_1
_geom_angle_atom_site_label_2
_geom_angle_atom_site_label_3
_geom_angle
_geom_angle_site_symmetry_1
_geom_angle_site_symmetry_3
C2 C1 N1 107.2(4) . .
C2 C1 C31 131.2(4) . .
N1 C1 C31 121.6(4) . .
C1 C2 C3 107.7(4) . .
C1 C2 H2 126.1 . .
C3 C2 H2 126.1 . .
C4 C3 C2 108.1(4) . .
C4 C3 H3 126.0 . .
C2 C3 H3 126.0 . .
C3 C4 N1 107.3(4) . .
C3 C4 C5 130.9(4) . .
N1 C4 C5 121.6(4) . .
C8 C5 C4 112.5(3) . .
C8 C5 C7 108.7(3) . .
C4 C5 C7 109.0(4) . .
C8 C5 C6 109.3(4) . .
C4 C5 C6 109.1(3) . .
C7 C5 C6 108.2(4) . .
C5 C6 H6A 109.5 . .
C5 C6 H6B 109.5 . .
H6A C6 H6B 109.5 . .
C5 C6 H6C 109.5 . .
H6A C6 H6C 109.5 . .
H6B C6 H6C 109.5 . .
C5 C7 H7A 109.5 . .
C5 C7 H7B 109.5 . .
H7A C7 H7B 109.5 . .
C5 C7 H7C 109.5 . .
H7A C7 H7C 109.5 . .
H7B C7 H7C 109.5 . .
N4 C8 C9 106.7(4) . .
N4 C8 C5 122.0(3) . .
C9 C8 C5 131.3(4) . .
C8 C9 C10 108.3(4) . .
C8 C9 H9 125.9 . .
C10 C9 H9 125.9 . .
C11 C10 C9 107.7(4) . .
C11 C10 H10 126.2 . .
C9 C10 H10 126.2 . .
C10 C11 N4 107.5(4) . .
C10 C11 C12 130.8(4) . .
N4 C11 C12 121.6(4) . .
C20 C12 C11 110.7(4) . .
C20 C12 C14 108.9(4) . .
C11 C12 C14 111.5(4) . .
C20 C12 C13 108.8(4) . .
C11 C12 C13 108.8(4) . .
C14 C12 C13 108.1(4) . .
C12 C13 H13A 109.5 . .
C12 C13 H13B 109.5 . .
H13A C13 H13B 109.5 . .
C12 C13 H13C 109.5 . .
H13A C13 H13C 109.5 . .
H13B C13 H13C 109.5 . .
C15 C14 C19 117.5(5) . .
C15 C14 C12 121.8(4) . .
C19 C14 C12 120.7(4) . .
C16 C15 C14 119.4(4) . .
C16 C15 H15 120.3 . .
C14 C15 H15 120.3 . .
C15 C16 C17 123.7(5) . .
C15 C16 N5 118.2(5) . .
C17 C16 N5 118.0(5) . .
C18 C17 C16 115.3(5) . .
C18 C17 H17 122.3 . .
C16 C17 H17 122.3 . .
C19 C18 C17 123.2(5) . .
C19 C18 N6 116.9(5) . .
C17 C18 N6 119.8(5) . .
C18 C19 C14 120.7(5) . .
C18 C19 H19 119.6 . .
C14 C19 H19 119.6 . .
C21 C20 N3 107.2(4) . .
C21 C20 C12 130.7(4) . .
N3 C20 C12 121.9(4) . .
C20 C21 C22 107.8(4) . .
C20 C21 H21 126.1 . .
C22 C21 H21 126.1 . .
C23 C22 C21 107.8(4) . .
C23 C22 H22 126.1 . .
C21 C22 H22 126.1 . .
N3 C23 C22 106.9(4) . .
N3 C23 C24 121.7(4) . .
C22 C23 C24 131.1(4) . .
C27 C24 C26 108.9(4) . .
C27 C24 C23 111.2(3) . .
C26 C24 C23 108.8(4) . .
C27 C24 C25 109.7(4) . .
C26 C24 C25 109.1(4) . .
C23 C24 C25 109.2(4) . .
C24 C25 H25A 109.5 . .
C24 C25 H25B 109.5 . .
H25A C25 H25B 109.5 . .
C24 C25 H25C 109.5 . .
H25A C25 H25C 109.5 . .
H25B C25 H25C 109.5 . .
C24 C26 H26A 109.5 . .
C24 C26 H26B 109.5 . .
H26A C26 H26B 109.5 . .
C24 C26 H26C 109.5 . .
H26A C26 H26C 109.5 . .
H26B C26 H26C 109.5 . .
C28 C27 N2 107.5(4) . .
C28 C27 C24 131.1(4) . .
N2 C27 C24 121.4(4) . .
C27 C28 C29 108.0(4) . .
C27 C28 H28 126.0 . .
C29 C28 H28 126.0 . .
C30 C29 C28 107.5(4) . .
C30 C29 H29 126.2 . .
C28 C29 H29 126.2 . .
N2 C30 C29 107.3(4) . .
N2 C30 C31 121.6(4) . .
C29 C30 C31 131.1(4) . .
C30 C31 C1 110.8(3) . .
C30 C31 C33 109.9(3) . .
C1 C31 C33 110.3(4) . .
C30 C31 C32 108.7(4) . .
C1 C31 C32 109.1(3) . .
C33 C31 C32 108.0(3) . .
C31 C32 H32A 109.5 . .
C31 C32 H32B 109.5 . .
H32A C32 H32B 109.5 . .
C31 C32 H32C 109.5 . .
H32A C32 H32C 109.5 . .
H32B C32 H32C 109.5 . .
C38 C33 C34 118.4(4) . .
C38 C33 C31 120.7(4) . .
C34 C33 C31 120.9(4) . .
C35 C34 C33 119.1(4) . .
C35 C34 H34 120.4 . .
C33 C34 H34 120.4 . .
C36 C35 C34 123.9(4) . .
C36 C35 N7 116.9(5) . .
C34 C35 N7 119.2(4) . .
C35 C36 C37 114.7(5) . .
C35 C36 H36 122.6 . .
C37 C36 H36 122.6 . .
C38 C37 C36 123.9(4) . .
C38 C37 N8 118.9(4) . .
C36 C37 N8 117.2(4) . .
C37 C38 C33 119.8(4) . .
C37 C38 H38 120.1 . .
C33 C38 H38 120.1 . .
C4 N1 C1 109.7(4) . .
C4 N1 H1 125.2 . .
C1 N1 H1 125.2 . .
C27 N2 C30 109.7(4) . .
C27 N2 H2A 125.2 . .
C30 N2 H2A 125.2 . .
C20 N3 C23 110.3(3) . .
C20 N3 H3A 124.9 . .
C23 N3 H3A 124.9 . .
C8 N4 C11 109.9(3) . .
C8 N4 H4 125.1 . .
C11 N4 H4 125.1 . .
O4 N5 O3 124.4(5) . .
O4 N5 C16 118.1(5) . .
O3 N5 C16 117.4(5) . .
O1 N6 O2 124.9(5) . .
O1 N6 C18 119.0(5) . .
O2 N6 C18 116.0(5) . .
O7 N7 O8 123.7(5) . .
O7 N7 C35 119.2(5) . .
O8 N7 C35 117.2(4) . .
O6 N8 O5 123.8(4) . .
O6 N8 C37 118.2(4) . .
O5 N8 C37 118.0(4) . .
O11 C39 O9 125.0(4) . .
O11 C39 O10 119.7(4) . .
O9 C39 O10 115.3(4) . .
C39 O10 H10A 109.5 . .
O12 C40 O14 124.7(6) . .
O12 C40 O13 118.3(5) . .
O14 C40 O13 116.9(6) . .
C40 O13 H13 109.5 . .
C45 N9 C41 104.6(5) . .
C45 N9 C47 111.3(6) . .
C41 N9 C47 109.5(7) . .
C45 N9 C43 112.4(6) . .
C41 N9 C43 112.5(5) . .
C47 N9 C43 106.6(7) . .
C42 C41 N9 115.0(5) . .
C42 C41 H41A 108.5 . .
N9 C41 H41A 108.5 . .
C42 C41 H41B 108.5 . .
N9 C41 H41B 108.5 . .
H41A C41 H41B 107.5 . .
C41 C42 H42A 109.5 . .
C41 C42 H42B 109.5 . .
H42A C42 H42B 109.5 . .
C41 C42 H42C 109.5 . .
H42A C42 H42C 109.5 . .
H42B C42 H42C 109.5 . .
C44 C43 N9 116.8(5) . .
C44 C43 H43A 108.1 . .
N9 C43 H43A 108.1 . .
C44 C43 H43B 108.1 . .
N9 C43 H43B 108.1 . .
H43A C43 H43B 107.3 . .
C43 C44 H44A 109.5 . .
C43 C44 H44B 109.5 . .
H44A C44 H44B 109.5 . .
C43 C44 H44C 109.5 . .
H44A C44 H44C 109.5 . .
H44B C44 H44C 109.5 . .
N9 C45 C46 114.1(6) . .
N9 C45 H45A 108.7 . .
C46 C45 H45A 108.7 . .
N9 C45 H45B 108.7 . .
C46 C45 H45B 108.7 . .
H45A C45 H45B 107.6 . .
C45 C46 H46A 109.5 . .
C45 C46 H46B 109.5 . .
H46A C46 H46B 109.5 . .
C45 C46 H46C 109.5 . .
H46A C46 H46C 109.5 . .
H46B C46 H46C 109.5 . .
C48 C47 N9 116.0(8) . .
C48 C47 H47A 108.3 . .
N9 C47 H47A 108.3 . .
C48 C47 H47B 108.3 . .
N9 C47 H47B 108.3 . .
H47A C47 H47B 107.4 . .
C47 C48 H48A 109.5 . .
C47 C48 H48B 109.5 . .
H48A C48 H48B 109.5 . .
C47 C48 H48C 109.5 . .
H48A C48 H48C 109.5 . .
H48B C48 H48C 109.5 . .
Cl2 C1E Cl3 115.5(4) . .
Cl2 C1E Cl1 110.7(3) . .
Cl3 C1E Cl1 109.0(3) . .
Cl2 C1E H1E 107.1 . .
Cl3 C1E H1E 107.1 . .
Cl1 C1E H1E 107.1 . .
Cl4 C2E Cl5 117.6(6) . .
Cl4 C2E Cl6 111.5(5) . .
Cl5 C2E Cl6 108.3(4) . .
Cl4 C2E H2E 106.3 . .
Cl5 C2E H2E 106.3 . .
Cl6 C2E H2E 106.3 . .
C3A N10 C3A 179.999(3) 2_676 .
C3A N10 C3B 71.8(5) 2_676 2_676
C3A N10 C3B 108.2(5) . 2_676
C3A N10 C3B 108.2(5) 2_676 .
C3A N10 C3B 71.8(5) . .
C3B N10 C3B 180.0(7) 2_676 .
C3A N10 C1A 67.3(5) 2_676 .
C3A N10 C1A 112.7(5) . .
C3B N10 C1A 112.1(5) 2_676 .
C3B N10 C1A 67.9(5) . .
C3A N10 C1A 112.7(5) 2_676 2_676
C3A N10 C1A 67.3(5) . 2_676
C3B N10 C1A 67.9(5) 2_676 2_676
C3B N10 C1A 112.1(5) . 2_676
C1A N10 C1A 179.999(4) . 2_676
C3A N10 C1B 110.0(5) 2_676 .
C3A N10 C1B 70.0(5) . .
C3B N10 C1B 70.0(5) 2_676 .
C3B N10 C1B 110.0(5) . .
C1A N10 C1B 76.1(5) . .
C1A N10 C1B 103.9(5) 2_676 .
C3A N10 C1B 70.0(5) 2_676 2_676
C3A N10 C1B 110.0(5) . 2_676
C3B N10 C1B 110.0(5) 2_676 2_676
C3B N10 C1B 70.0(5) . 2_676
C1A N10 C1B 103.8(5) . 2_676
C1A N10 C1B 76.1(5) 2_676 2_676
C1B N10 C1B 179.998(3) . 2_676
N10 C1A C2A 106.0(5) . .
N10 C1A C3A 55.4(4) . 2_676
C2A C1A C3A 124.2(6) . 2_676
N10 C1B C2A 105.3(5) . .
N10 C1B C3B 53.4(4) . 2_676
C2A C1B C3B 124.6(6) . 2_676
C1B C2A C1A 72.4(5) . .
N10 C3A C4A 111.0(5) . .
N10 C3A C1A 57.2(4) . 2_676
C4A C3A C1A 131.0(7) . 2_676
N10 C3B C4A 109.9(5) . .
N10 C3B C1B 56.6(4) . 2_676
C4A C3B C1B 126.8(7) . 2_676
C3B C4A C3A 67.2(5) . .
C1D N10A C1D 179.998(2) . 2_575
C1D N10A C1C 116.6(7) . 2_575
C1D N10A C1C 63.4(7) 2_575 2_575
C1D N10A C1C 63.4(7) . .
C1D N10A C1C 116.6(7) 2_575 .
C1C N10A C1C 179.999(3) 2_575 .
C1D N10A C2D 65.7(8) . 2_575
C1D N10A C2D 114.3(8) 2_575 2_575
C1C N10A C2D 62.6(8) 2_575 2_575
C1C N10A C2D 117.4(8) . 2_575
C1D N10A C2D 114.3(8) . .
C1D N10A C2D 65.7(8) 2_575 .
C1C N10A C2D 117.4(8) 2_575 .
C1C N10A C2D 62.6(8) . .
C2D N10A C2D 180.0(11) 2_575 .
C1D N10A C2C 74.8(8) . .
C1D N10A C2C 105.2(8) 2_575 .
C1C N10A C2C 81.0(7) 2_575 .
C1C N10A C2C 99.0(7) . .
C2D N10A C2C 100.4(8) 2_575 .
C2D N10A C2C 79.6(8) . .
C1D N10A C2C 105.2(8) . 2_575
C1D N10A C2C 74.8(8) 2_575 2_575
C1C N10A C2C 99.0(7) 2_575 2_575
C1C N10A C2C 81.0(7) . 2_575
C2D N10A C2C 79.6(8) 2_575 2_575
C2D N10A C2C 100.4(8) . 2_575
C2C N10A C2C 180.0(10) . 2_575
N10A C1C C4C 103.6(8) . .
N10A C1C C2C 52.6(5) . 2_575
C4C C1C C2C 51.0(6) . 2_575
C4C C2C N10A 98.7(8) 2_575 .
C4C C2C C1C 52.3(7) 2_575 2_575
N10A C2C C1C 46.4(4) . 2_575
N10A C1D C3C 113.3(8) . .
N10A C1D C2D 57.8(6) . 2_575
C3C C1D C2D 55.6(7) . 2_575
C3C C2D N10A 117.2(10) 2_575 .
C3C C2D C1D 60.9(8) 2_575 2_575
N10A C2D C1D 56.5(5) . 2_575
C2D C3C C1D 63.5(7) 2_575 .
C2C C4C C1C 76.7(7) 2_575 .

loop_
_geom_bond_atom_site_label_1
_geom_bond_atom_site_label_2
_geom_bond_distance
_geom_bond_site_symmetry_2
C1 C2 1.361(6) .
C1 N1 1.388(6) .
C1 C31 1.525(6) .
C2 C3 1.427(6) .
C2 H2 0.9500 .
C3 C4 1.359(6) .
C3 H3 0.9500 .
C4 N1 1.381(5) .
C4 C5 1.531(6) .
C5 C8 1.516(6) .
C5 C7 1.533(6) .
C5 C6 1.559(6) .
C6 H6A 0.9800 .
C6 H6B 0.9800 .
C6 H6C 0.9800 .
C7 H7A 0.9800 .
C7 H7B 0.9800 .
C7 H7C 0.9800 .
C8 N4 1.388(5) .
C8 C9 1.381(6) .
C9 C10 1.418(7) .
C9 H9 0.9500 .
C10 C11 1.375(6) .
C10 H10 0.9500 .
C11 N4 1.383(5) .
C11 C12 1.531(6) .
C12 C20 1.515(6) .
C12 C14 1.523(7) .
C12 C13 1.560(6) .
C13 H13A 0.9800 .
C13 H13B 0.9800 .
C13 H13C 0.9800 .
C14 C15 1.401(7) .
C14 C19 1.398(7) .
C15 C16 1.384(8) .
C15 H15 0.9500 .
C16 C17 1.397(7) .
C16 N5 1.472(7) .
C17 C18 1.369(8) .
C17 H17 0.9500 .
C18 C19 1.383(8) .
C18 N6 1.498(7) .
C19 H19 0.9500 .
C20 C21 1.373(7) .
C20 N3 1.379(5) .
C21 C22 1.421(7) .
C21 H21 0.9500 .
C22 C23 1.379(6) .
C22 H22 0.9500 .
C23 N3 1.378(5) .
C23 C24 1.532(6) .
C24 C27 1.520(6) .
C24 C26 1.530(6) .
C24 C25 1.542(7) .
C25 H25A 0.9800 .
C25 H25B 0.9800 .
C25 H25C 0.9800 .
C26 H26A 0.9800 .
C26 H26B 0.9800 .
C26 H26C 0.9800 .
C27 C28 1.375(6) .
C27 N2 1.386(5) .
C28 C29 1.421(6) .
C28 H28 0.9500 .
C29 C30 1.388(6) .
C29 H29 0.9500 .
C30 N2 1.383(5) .
C30 C31 1.521(6) .
C31 C33 1.540(6) .
C31 C32 1.547(6) .
C32 H32A 0.9800 .
C32 H32B 0.9800 .
C32 H32C 0.9800 .
C33 C38 1.391(6) .
C33 C34 1.402(6) .
C34 C35 1.385(7) .
C34 H34 0.9500 .
C35 C36 1.388(7) .
C35 N7 1.475(6) .
C36 C37 1.388(7) .
C36 H36 0.9500 .
C37 C38 1.376(7) .
C37 N8 1.481(6) .
C38 H38 0.9500 .
N1 H1 0.8800 .
N2 H2A 0.8800 .
N3 H3A 0.8800 .
N4 H4 0.8800 .
N5 O4 1.219(7) .
N5 O3 1.237(7) .
N6 O1 1.215(7) .
N6 O2 1.226(7) .
N7 O7 1.203(6) .
N7 O8 1.243(6) .
N8 O6 1.222(5) .
N8 O5 1.220(6) .
C39 O11 1.256(5) .
C39 O9 1.266(5) .
C39 O10 1.341(5) .
O10 H10A 0.8400 .
C40 O12 1.248(7) .
C40 O14 1.260(7) .
C40 O13 1.348(7) .
O13 H13 0.8400 .
N9 C45 1.504(8) .
N9 C41 1.517(9) .
N9 C47 1.530(10) .
N9 C43 1.533(10) .
C41 C42 1.520(10) .
C41 H41A 0.9900 .
C41 H41B 0.9900 .
C42 H42A 0.9800 .
C42 H42B 0.9800 .
C42 H42C 0.9800 .
C43 C44 1.491(11) .
C43 H43A 0.9900 .
C43 H43B 0.9900 .
C44 H44A 0.9800 .
C44 H44B 0.9800 .
C44 H44C 0.9800 .
C45 C46 1.529(12) .
C45 H45A 0.9900 .
C45 H45B 0.9900 .
C46 H46A 0.9800 .
C46 H46B 0.9800 .
C46 H46C 0.9800 .
C47 C48 1.435(16) .
C47 H47A 0.9900 .
C47 H47B 0.9900 .
C48 H48A 0.9800 .
C48 H48B 0.9800 .
C48 H48C 0.9800 .
C1E Cl2 1.731(6) .
C1E Cl3 1.729(6) .
C1E Cl1 1.753(6) .
C1E H1E 1.0000 .
C2E Cl4 1.700(10) .
C2E Cl5 1.777(9) .
C2E Cl6 1.781(8) .
C2E H2E 1.0000 .
N10 C3A 1.508(8) 2_676
N10 C3A 1.508(8) .
N10 C3B 1.526(8) 2_676
N10 C3B 1.526(8) .
N10 C1A 1.540(7) .
N10 C1A 1.540(7) 2_676
N10 C1B 1.587(8) .
N10 C1B 1.587(8) 2_676
C1A C2A 1.648(10) .
C1A C3A 1.690(12) 2_676
C1B C2A 1.617(9) .
C1B C3B 1.786(12) 2_676
C3A C4A 1.607(9) .
C3A C1A 1.690(12) 2_676
C3B C4A 1.610(9) .
C3B C1B 1.786(12) 2_676
N10A C1D 1.496(10) .
N10A C1D 1.496(10) 2_575
N10A C1C 1.498(10) 2_575
N10A C1C 1.498(10) .
N10A C2D 1.519(11) 2_575
N10A C2D 1.519(11) .
N10A C2C 1.642(11) .
N10A C2C 1.642(11) 2_575
C1C C4C 1.662(16) .
C1C C2C 2.043(17) 2_575
C2C C4C 1.633(17) 2_575
C2C C1C 2.043(17) 2_575
C1D C3C 1.596(13) .
C1D C2D 1.635(18) 2_575
C2D C3C 1.506(18) 2_575
C2D C1D 1.635(18) 2_575
C3C C2D 1.506(18) 2_575
C4C C2C 1.633(17) 2_575
